data_4117296
loop_
_publ_author_name
'Zhenjie Zhang'
'Linping Zhang'
'Lukasz Wojtas'
'Patrick Nugent'
'Mohamed Eddaoudi'
'Michael J. Zaworotko'

_publ_section_title
;
 Templated Synthesis, Postsynthetic Metal Exchange, and Properties of a
 Porphyrin-Encapsulating Metal-Organic Material
;
_journal_name_full 'Journal of the American Chemical Society'
_journal_page_first 924
_journal_page_last 927
_journal_paper_doi 10.1021/ja209643b
_journal_volume 134
_journal_year 2012
_chemical_formula_sum 'C108 H78 Cl5 Mn7 N8 O35'
_chemical_formula_weight 2609.61
_chemical_name_systematic
;
 ?
;
_space_group_IT_number 85
_symmetry_cell_setting tetragonal
_symmetry_space_group_name_Hall '-P 4a'
_symmetry_space_group_name_H-M 'P 4/n :2'
_atom_sites_solution_hydrogens geom
_atom_sites_solution_primary direct
_atom_sites_solution_secondary difmap
_audit_creation_method SHELXL-97
_cell_angle_alpha 90.00
_cell_angle_beta 90.00
_cell_angle_gamma 90.00
_cell_formula_units_Z 2
_cell_length_a 28.5050(17)
_cell_length_b 28.5050(17)
_cell_length_c 10.3718(7)
_cell_measurement_temperature 100(2)
_cell_volume 8427.5(9)
_computing_cell_refinement 'APEX2 (Bruker, 2010); SAINT (Bruker, 2009)'
_computing_data_collection 'APEX2 (Bruker, 2010)'
_computing_data_reduction 'SAINT (Bruker, 2009);XPREP(Sheldrick,2008)'
_computing_publication_material 'APEX2 (Bruker, 2010)'
_computing_structure_refinement 'SHELXL-97 (Sheldrick, 2008)'
_computing_structure_solution 'SHELXS-97 (Sheldrick, 2008)'
_diffrn_ambient_temperature 100(2)
_diffrn_measured_fraction_theta_full 0.981
_diffrn_measured_fraction_theta_max 0.981
_diffrn_measurement_device_type 'BRUKER SMART APEXII CCD'
_diffrn_measurement_method 'omega scans'
_diffrn_radiation_monochromator graphite
_diffrn_radiation_source 'fine-focus sealed tube'
_diffrn_radiation_type CuK\a
_diffrn_radiation_wavelength 1.54178
_diffrn_reflns_av_R_equivalents 0.1051
_diffrn_reflns_av_sigmaI/netI 0.0747
_diffrn_reflns_limit_h_max 33
_diffrn_reflns_limit_h_min -33
_diffrn_reflns_limit_k_max 33
_diffrn_reflns_limit_k_min -33
_diffrn_reflns_limit_l_max 11
_diffrn_reflns_limit_l_min -12
_diffrn_reflns_number 40436
_diffrn_reflns_theta_full 66.47
_diffrn_reflns_theta_max 66.47
_diffrn_reflns_theta_min 2.19
_exptl_absorpt_coefficient_mu 5.344
_exptl_absorpt_correction_T_max 0.8561
_exptl_absorpt_correction_T_min 0.4145
_exptl_absorpt_correction_type multi-scan
_exptl_absorpt_process_details 'SADABS; (Sheldrick, 2003)'
_exptl_crystal_colour black
_exptl_crystal_density_diffrn 1.028
_exptl_crystal_description plate
_exptl_crystal_F_000 2644
_exptl_crystal_size_max 0.20
_exptl_crystal_size_mid 0.10
_exptl_crystal_size_min 0.03
_platon_squeeze_details
;
;
_refine_diff_density_max 1.038
_refine_diff_density_min -0.792
_refine_diff_density_rms 0.126
_refine_ls_extinction_method none
_refine_ls_goodness_of_fit_ref 1.029
_refine_ls_hydrogen_treatment constr
_refine_ls_matrix_type full
_refine_ls_number_parameters 397
_refine_ls_number_reflns 7289
_refine_ls_number_restraints 3
_refine_ls_restrained_S_all 1.030
_refine_ls_R_factor_all 0.0874
_refine_ls_R_factor_gt 0.0685
_refine_ls_shift/su_max 0.001
_refine_ls_shift/su_mean 0.000
_refine_ls_structure_factor_coef Fsqd
_refine_ls_weighting_details 'calc w=1/[\s^2^(Fo^2^)+(0.1312P)^2^+0.0000P] where P=(Fo^2^+2Fc^2^)/3'
_refine_ls_weighting_scheme calc
_refine_ls_wR_factor_gt 0.1902
_refine_ls_wR_factor_ref 0.2012
_reflns_number_gt 5340
_reflns_number_total 7289
_reflns_threshold_expression >2sigma(I)
_cod_data_source_file ja209643b_si_004.cif
_cod_data_source_block zzmnp11_5_0m
_cod_original_sg_symbol_H-M 'P 4/n'
_cod_database_code 4117296

loop_
_symmetry_equiv_pos_as_xyz
'x, y, z'
'-y+1/2, x, z'
'y, -x+1/2, z'
'-x+1/2, -y+1/2, z'
'-x, -y, -z'
'y-1/2, -x, -z'
'-y, x-1/2, -z'
'x-1/2, y-1/2, -z'

loop_
_atom_site_label
_atom_site_type_symbol
_atom_site_fract_x
_atom_site_fract_y
_atom_site_fract_z
_atom_site_U_iso_or_equiv
_atom_site_adp_type
_atom_site_occupancy
_atom_site_symmetry_multiplicity
_atom_site_calc_flag
_atom_site_refinement_flags
Mn1 Mn 0.5000 0.5000 0.0000 0.0115(2) Uani 1 2 d S
Mn2 Mn 0.50938(2) 0.59829(2) 0.23276(6) 0.0160(2) Uani 1 1 d .
Mn3 Mn 0.2500 0.2500 0.36363(17) 0.0302(4) Uani 1 4 d S
Cl1 Cl 0.54370(4) 0.51944(4) 0.20893(11) 0.0338(3) Uani 1 1 d .
O1 O 0.48432(11) 0.43251(10) 0.0833(3) 0.0279(7) Uani 1 1 d .
O3 O 0.43531(11) 0.52486(11) 0.0777(3) 0.0300(8) Uani 1 1 d .
O4 O 0.43590(11) 0.58145(12) 0.2247(3) 0.0328(8) Uani 1 1 d .
O5 O 0.48793(14) 0.66003(11) 0.3668(3) 0.0348(9) Uani 1 1 d D
O6 O 0.50811(11) 0.59205(10) 0.4482(3) 0.0258(7) Uani 1 1 d .
O7 O 0.50380(13) 0.62825(11) 0.0482(3) 0.0339(8) Uani 1 1 d .
O8 O 0.2500 0.2500 0.1491(10) 0.072(3) Uani 1 4 d S
O9 O 0.2500 0.2500 0.5781(8) 0.064(2) Uani 1 4 d S
N3 N 0.31976(14) 0.26130(14) 0.3656(5) 0.0375(11) Uani 1 1 d .
N4 N 0.46473(15) 0.09123(13) 0.4264(5) 0.0372(11) Uani 1 1 d .
C1 C 0.49345(15) 0.39024(14) 0.0601(4) 0.0216(10) Uani 1 1 d .
C2 C 0.50172(15) 0.35868(15) 0.1747(4) 0.0208(9) Uani 1 1 d .
C3 C 0.50888(15) 0.31094(15) 0.1559(4) 0.0217(9) Uani 1 1 d .
H3 H 0.5088 0.2987 0.0707 0.026 Uiso 1 1 calc R
C4 C 0.51614(15) 0.28055(15) 0.2595(4) 0.0217(10) Uani 1 1 d .
C5 C 0.52447(16) 0.22998(15) 0.2355(4) 0.0232(10) Uani 1 1 d .
C6 C 0.33988(15) 0.51080(17) 0.1096(5) 0.0276(11) Uani 1 1 d .
H6 H 0.3551 0.4952 0.0403 0.033 Uiso 1 1 calc R
C7 C 0.29541(15) 0.55564(17) 0.3115(4) 0.0266(10) Uani 1 1 d .
H7 H 0.2803 0.5709 0.3815 0.032 Uiso 1 1 calc R
C8 C 0.51592(15) 0.29881(14) 0.3830(4) 0.0201(9) Uani 1 1 d .
H8 H 0.5209 0.2787 0.4546 0.024 Uiso 1 1 calc R
C9 C 0.50842(15) 0.34677(14) 0.4032(4) 0.0193(9) Uani 1 1 d .
C10 C 0.50257(15) 0.37675(14) 0.2993(4) 0.0194(9) Uani 1 1 d .
H10 H 0.4992 0.4095 0.3130 0.023 Uiso 1 1 calc R
C11 C 0.49549(15) 0.63344(15) 0.4619(4) 0.0228(10) Uani 1 1 d .
C12 C 0.41619(14) 0.55028(15) 0.1612(4) 0.0203(9) Uani 1 1 d .
C14 C 0.36476(15) 0.54225(16) 0.1849(4) 0.0224(9) Uani 1 1 d .
C15 C 0.34195(16) 0.56473(17) 0.2874(5) 0.0276(10) Uani 1 1 d .
H15 H 0.3586 0.5862 0.3402 0.033 Uiso 1 1 calc R
C16 C 0.35436(18) 0.22813(19) 0.3698(6) 0.0418(14) Uani 1 1 d .
C17 C 0.34743(18) 0.17991(18) 0.3703(6) 0.0378(13) Uani 1 1 d .
C18 C 0.30390(18) 0.15799(19) 0.3671(6) 0.0403(13) Uani 1 1 d .
C19 C 0.39908(19) 0.2503(2) 0.3715(7) 0.0500(16) Uani 1 1 d .
H19 H 0.4288 0.2352 0.3727 0.060 Uiso 1 1 calc R
C20 C 0.29666(18) 0.10865(18) 0.3712(7) 0.0497(17) Uani 1 1 d .
H20 H 0.3205 0.0853 0.3732 0.060 Uiso 1 1 calc R
C21 C 0.38961(17) 0.14942(17) 0.3876(6) 0.0369(13) Uani 1 1 d .
C22 C 0.4131(2) 0.1487(2) 0.5068(6) 0.0486(16) Uani 1 1 d .
H22 H 0.4031 0.1687 0.5747 0.058 Uiso 1 1 calc R
C23 C 0.4503(2) 0.1194(2) 0.5248(6) 0.0494(16) Uani 1 1 d .
H23 H 0.4660 0.1185 0.6055 0.059 Uiso 1 1 calc R
C25 C 0.44391(19) 0.0925(2) 0.3116(7) 0.0442(14) Uani 1 1 d .
H25 H 0.4555 0.0734 0.2436 0.053 Uiso 1 1 calc R
C26 C 0.40633(18) 0.1206(2) 0.2901(7) 0.0476(15) Uani 1 1 d .
H26 H 0.3914 0.1206 0.2082 0.057 Uiso 1 1 calc R
C27 C 0.50451(19) 0.05976(18) 0.4491(6) 0.0442(15) Uani 1 1 d .
H27A H 0.5048 0.0351 0.3834 0.066 Uiso 1 1 calc R
H27B H 0.5016 0.0455 0.5347 0.066 Uiso 1 1 calc R
H27C H 0.5338 0.0776 0.4445 0.066 Uiso 1 1 calc R
C30 C 0.50200(16) 0.20694(15) 0.1348(5) 0.0264(10) Uani 1 1 d .
H30 H 0.4803 0.2236 0.0825 0.032 Uiso 1 1 calc R
O42 O 0.58086(17) 0.6279(2) 0.2418(5) 0.0726(15) Uani 1 1 d .
C42 C 0.5934(6) 0.6727(6) 0.273(2) 0.095(6) Uani 0.50 1 d P
H42A H 0.5843 0.6939 0.2030 0.142 Uiso 0.50 1 calc PR
H42B H 0.6275 0.6742 0.2852 0.142 Uiso 0.50 1 calc PR
H42C H 0.5776 0.6820 0.3527 0.142 Uiso 0.50 1 calc PR
O43 O 0.4017(5) 0.6937(7) 0.3063(19) 0.168(7) Uiso 0.50 1 d PDU
H43D H 0.4299 0.6882 0.3251 0.253 Uiso 0.50 1 d PRD
C43 C 0.3920(9) 0.6796(9) 0.175(2) 0.122(8) Uiso 0.50 1 d PDU
H43A H 0.3670 0.6994 0.1395 0.183 Uiso 0.50 1 calc PR
H43B H 0.3820 0.6468 0.1735 0.183 Uiso 0.50 1 calc PR
H43C H 0.4204 0.6833 0.1225 0.183 Uiso 0.50 1 calc PR
O52 O 0.7228(4) 0.6642(4) 0.2793(11) 0.049(3) Uiso 0.38 1 d P
Cl3 Cl 0.6346(4) 0.7693(4) 0.0966(11) 0.024(2) Uiso 0.10 1 d P
Cl3A Cl 0.6384(6) 0.7946(7) 0.0791(17) 0.011(3) Uiso 0.05 1 d P
Cl3B Cl 0.6484(7) 0.7654(7) 0.173(2) 0.022(4) Uiso 0.05 1 d P
Cl3C Cl 0.6091(8) 0.7822(7) 0.112(2) 0.024(4) Uiso 0.05 1 d P
O51 O 0.5977(7) 0.8397(7) 0.079(2) 0.070(5) Uiso 0.25 1 d P
O53 O 0.5714(10) 0.8274(10) 0.158(3) 0.039(7) Uiso 0.13 1 d P

loop_
_atom_site_aniso_label
_atom_site_aniso_U_11
_atom_site_aniso_U_22
_atom_site_aniso_U_33
_atom_site_aniso_U_23
_atom_site_aniso_U_13
_atom_site_aniso_U_12
Mn1 0.0142(4) 0.0102(4) 0.0101(5) -0.0011(3) 0.0042(3) -0.0008(3)
Mn2 0.0240(4) 0.0169(3) 0.0071(3) -0.0007(2) 0.0012(3) -0.0068(3)
Mn3 0.0231(5) 0.0231(5) 0.0444(10) 0.000 0.000 0.000
Cl1 0.0386(6) 0.0397(7) 0.0231(6) -0.0124(5) -0.0095(5) 0.0131(5)
O1 0.0416(19) 0.0166(15) 0.0255(18) 0.0062(13) 0.0046(15) -0.0050(13)
O3 0.0210(16) 0.0319(17) 0.037(2) -0.0090(15) 0.0085(14) -0.0019(13)
O4 0.0185(15) 0.043(2) 0.037(2) -0.0159(16) 0.0024(14) -0.0072(14)
O5 0.070(3) 0.0180(16) 0.0160(17) 0.0005(13) -0.0027(16) 0.0035(16)
O6 0.0420(19) 0.0154(15) 0.0200(17) -0.0049(12) -0.0001(14) -0.0010(13)
O7 0.067(2) 0.0214(16) 0.0128(17) -0.0014(14) 0.0032(16) -0.0016(16)
O8 0.076(4) 0.076(4) 0.066(7) 0.000 0.000 0.000
O9 0.076(4) 0.076(4) 0.039(5) 0.000 0.000 0.000
N3 0.021(2) 0.028(2) 0.063(3) 0.011(2) 0.001(2) 0.0001(17)
N4 0.039(2) 0.020(2) 0.053(3) 0.007(2) 0.026(2) 0.0085(18)
C1 0.032(2) 0.013(2) 0.020(2) 0.0032(18) 0.0039(19) -0.0035(17)
C2 0.024(2) 0.017(2) 0.021(2) 0.0006(18) 0.0024(18) -0.0052(17)
C3 0.028(2) 0.019(2) 0.018(2) -0.0023(18) 0.0012(18) -0.0048(17)
C4 0.027(2) 0.016(2) 0.022(2) -0.0002(18) -0.0008(18) -0.0068(17)
C5 0.032(2) 0.018(2) 0.020(2) -0.0009(18) -0.0011(19) -0.0044(18)
C6 0.019(2) 0.038(3) 0.025(3) -0.011(2) 0.0057(19) 0.0028(19)
C7 0.019(2) 0.042(3) 0.018(2) -0.010(2) 0.0022(18) 0.006(2)
C8 0.029(2) 0.017(2) 0.015(2) 0.0030(17) -0.0036(18) -0.0069(17)
C9 0.028(2) 0.015(2) 0.014(2) -0.0031(17) -0.0008(18) -0.0053(17)
C10 0.028(2) 0.015(2) 0.015(2) -0.0016(17) -0.0001(18) -0.0058(17)
C11 0.027(2) 0.026(2) 0.016(2) -0.0020(19) 0.0022(19) -0.0087(18)
C12 0.018(2) 0.023(2) 0.021(2) -0.0040(18) 0.0021(18) 0.0030(17)
C14 0.021(2) 0.028(2) 0.018(2) -0.0034(18) 0.0028(18) 0.0023(18)
C15 0.021(2) 0.036(3) 0.026(3) -0.010(2) 0.0007(19) 0.0041(19)
C16 0.031(3) 0.033(3) 0.061(4) 0.012(3) 0.008(3) 0.005(2)
C17 0.030(3) 0.027(3) 0.056(4) 0.004(2) 0.011(2) 0.001(2)
C18 0.028(3) 0.035(3) 0.058(4) 0.003(3) 0.010(3) 0.003(2)
C19 0.028(3) 0.036(3) 0.086(5) 0.016(3) 0.008(3) 0.002(2)
C20 0.024(3) 0.026(3) 0.099(5) 0.001(3) 0.020(3) 0.001(2)
C21 0.024(2) 0.022(2) 0.065(4) 0.003(2) 0.013(3) -0.0017(19)
C22 0.054(4) 0.042(3) 0.050(4) 0.003(3) 0.021(3) 0.024(3)
C23 0.056(4) 0.045(3) 0.047(4) 0.009(3) 0.016(3) 0.024(3)
C25 0.030(3) 0.044(3) 0.059(4) -0.015(3) 0.016(3) 0.000(2)
C26 0.025(3) 0.052(3) 0.066(4) -0.015(3) 0.007(3) -0.002(2)
C27 0.046(3) 0.024(3) 0.062(4) 0.008(3) 0.028(3) 0.022(2)
C30 0.031(2) 0.019(2) 0.029(3) -0.0021(19) -0.007(2) 0.0022(19)
O42 0.060(3) 0.100(4) 0.059(3) 0.007(3) 0.001(2) -0.044(3)
C42 0.052(9) 0.084(12) 0.148(19) 0.017(12) 0.017(10) -0.032(9)

loop_
_atom_type_symbol
_atom_type_description
_atom_type_scat_dispersion_real
_atom_type_scat_dispersion_imag
_atom_type_scat_source
C C 0.0181 0.0091 'International Tables Vol C Tables 4.2.6.8 and 6.1.1.4'
H H 0.0000 0.0000 'International Tables Vol C Tables 4.2.6.8 and 6.1.1.4'
N N 0.0311 0.0180 'International Tables Vol C Tables 4.2.6.8 and 6.1.1.4'
O O 0.0492 0.0322 'International Tables Vol C Tables 4.2.6.8 and 6.1.1.4'
Cl Cl 0.3639 0.7018 'International Tables Vol C Tables 4.2.6.8 and 6.1.1.4'
Mn Mn -0.5299 2.8052 'International Tables Vol C Tables 4.2.6.8 and 6.1.1.4'

loop_
_geom_angle_atom_site_label_1
_geom_angle_atom_site_label_2
_geom_angle_atom_site_label_3
_geom_angle
_geom_angle_site_symmetry_1
_geom_angle_site_symmetry_3
O3 Mn1 O3 180.00(16) . 5_665
O3 Mn1 O1 88.04(13) . .
O3 Mn1 O1 91.96(13) 5_665 .
O3 Mn1 O1 91.96(13) . 5_665
O3 Mn1 O1 88.04(13) 5_665 5_665
O1 Mn1 O1 180.00(17) . 5_665
O3 Mn1 Cl1 91.66(9) . .
O3 Mn1 Cl1 88.34(9) 5_665 .
O1 Mn1 Cl1 87.42(9) . .
O1 Mn1 Cl1 92.58(9) 5_665 .
O3 Mn1 Cl1 88.34(9) . 5_665
O3 Mn1 Cl1 91.66(9) 5_665 5_665
O1 Mn1 Cl1 92.58(9) . 5_665
O1 Mn1 Cl1 87.42(9) 5_665 5_665
Cl1 Mn1 Cl1 180.00(5) . 5_665
O7 Mn2 O4 88.94(15) . .
O7 Mn2 O42 87.31(17) . .
O4 Mn2 O42 170.40(19) . .
O7 Mn2 O6 159.83(12) . .
O4 Mn2 O6 90.30(13) . .
O42 Mn2 O6 90.18(15) . .
O7 Mn2 O5 102.54(12) . .
O4 Mn2 O5 86.33(13) . .
O42 Mn2 O5 85.86(18) . .
O6 Mn2 O5 57.30(11) . .
O7 Mn2 Cl1 108.02(10) . .
O4 Mn2 Cl1 100.32(10) . .
O42 Mn2 Cl1 89.24(17) . .
O6 Mn2 Cl1 91.95(8) . .
O5 Mn2 Cl1 148.77(9) . .
O7 Mn2 C11 131.44(14) . .
O4 Mn2 C11 88.47(13) . .
O42 Mn2 C11 87.40(16) . .
O6 Mn2 C11 28.39(13) . .
O5 Mn2 C11 28.91(13) . .
Cl1 Mn2 C11 120.13(11) . .
N3 Mn3 N3 89.994(4) 2 4
N3 Mn3 N3 89.994(4) 2 .
N3 Mn3 N3 178.9(3) 4 .
N3 Mn3 N3 178.9(3) 2 3
N3 Mn3 N3 89.994(4) 4 3
N3 Mn3 N3 89.994(3) . 3
N3 Mn3 O8 90.57(15) 2 .
N3 Mn3 O8 90.57(15) 4 .
N3 Mn3 O8 90.57(15) . .
N3 Mn3 O8 90.57(15) 3 .
N3 Mn3 O9 89.43(15) 2 .
N3 Mn3 O9 89.43(15) 4 .
N3 Mn3 O9 89.43(15) . .
N3 Mn3 O9 89.43(15) 3 .
O8 Mn3 O9 180.000(2) . .
Mn2 Cl1 Mn1 95.12(4) . .
C1 O1 Mn1 137.4(3) . .
C12 O3 Mn1 145.9(3) . .
C12 O4 Mn2 128.4(3) . .
C11 O5 Mn2 88.1(3) . .
C11 O6 Mn2 92.4(3) . .
C1 O7 Mn2 130.2(3) 5_665 .
C16 N3 C18 106.2(4) . 2
C16 N3 Mn3 127.0(4) . .
C18 N3 Mn3 126.8(3) 2 .
C25 N4 C23 121.4(5) . .
C25 N4 C27 120.4(5) . .
C23 N4 C27 118.3(5) . .
O7 C1 O1 126.3(4) 5_665 .
O7 C1 C2 116.7(4) 5_665 .
O1 C1 C2 117.0(4) . .
C3 C2 C10 119.4(4) . .
C3 C2 C1 119.7(4) . .
C10 C2 C1 120.9(4) . .
C2 C3 C4 121.4(4) . .
C2 C3 H3 119.3 . .
C4 C3 H3 119.3 . .
C8 C4 C3 118.6(4) . .
C8 C4 C5 121.5(4) . .
C3 C4 C5 119.9(4) . .
C30 C5 C7 118.3(4) . 3
C30 C5 C4 120.8(4) . .
C7 C5 C4 120.9(4) 3 .
C30 C6 C14 120.4(4) 2 .
C30 C6 H6 119.8 2 .
C14 C6 H6 119.8 . .
C15 C7 C5 121.3(4) . 2
C15 C7 H7 119.4 . .
C5 C7 H7 119.4 2 .
C4 C8 C9 120.5(4) . .
C4 C8 H8 119.8 . .
C9 C8 H8 119.8 . .
C10 C9 C8 120.3(4) . .
C10 C9 C11 118.7(4) . 5_666
C8 C9 C11 120.9(4) . 5_666
C9 C10 C2 119.8(4) . .
C9 C10 H10 120.1 . .
C2 C10 H10 120.1 . .
O6 C11 O5 122.1(4) . .
O6 C11 C9 118.7(4) . 5_666
O5 C11 C9 119.1(4) . 5_666
O6 C11 Mn2 59.2(2) . .
O5 C11 Mn2 62.9(2) . .
C9 C11 Mn2 175.4(3) 5_666 .
O4 C12 O3 125.7(4) . .
O4 C12 C14 117.6(4) . .
O3 C12 C14 116.6(4) . .
C6 C14 C15 119.1(4) . .
C6 C14 C12 120.4(4) . .
C15 C14 C12 120.4(4) . .
C7 C15 C14 120.0(4) . .
C7 C15 H15 120.0 . .
C14 C15 H15 120.0 . .
N3 C16 C17 125.6(5) . .
N3 C16 C19 109.8(5) . .
C17 C16 C19 124.6(5) . .
C16 C17 C18 124.9(5) . .
C16 C17 C21 117.5(5) . .
C18 C17 C21 117.4(4) . .
N3 C18 C17 125.7(5) 3 .
N3 C18 C20 109.3(4) 3 .
C17 C18 C20 125.0(5) . .
C20 C19 C16 106.9(5) 2 .
C20 C19 H19 126.5 2 .
C16 C19 H19 126.5 . .
C19 C20 C18 107.8(5) 3 .
C19 C20 H20 126.1 3 .
C18 C20 H20 126.1 . .
C26 C21 C22 118.0(5) . .
C26 C21 C17 122.2(6) . .
C22 C21 C17 119.8(5) . .
C23 C22 C21 119.9(6) . .
C23 C22 H22 120.0 . .
C21 C22 H22 120.0 . .
N4 C23 C22 119.6(6) . .
N4 C23 H23 120.2 . .
C22 C23 H23 120.2 . .
N4 C25 C26 120.9(5) . .
N4 C25 H25 119.5 . .
C26 C25 H25 119.5 . .
C25 C26 C21 120.1(6) . .
C25 C26 H26 119.9 . .
C21 C26 H26 119.9 . .
N4 C27 H27A 109.5 . .
N4 C27 H27B 109.5 . .
H27A C27 H27B 109.5 . .
N4 C27 H27C 109.5 . .
H27A C27 H27C 109.5 . .
H27B C27 H27C 109.5 . .
C6 C30 C5 120.9(4) 3 .
C6 C30 H30 119.5 3 .
C5 C30 H30 119.5 . .
C42 O42 Mn2 127.6(8) . .
O42 C42 H42A 109.5 . .
O42 C42 H42B 109.5 . .
H42A C42 H42B 109.5 . .
O42 C42 H42C 109.5 . .
H42A C42 H42C 109.5 . .
H42B C42 H42C 109.5 . .
C43 O43 H43D 110.5 . .
O43 C43 H43A 109.5 . .
O43 C43 H43B 109.5 . .
H43A C43 H43B 109.5 . .
O43 C43 H43C 109.5 . .
H43A C43 H43C 109.5 . .
H43B C43 H43C 109.5 . .

loop_
_geom_bond_atom_site_label_1
_geom_bond_atom_site_label_2
_geom_bond_distance
_geom_bond_site_symmetry_2
Mn1 O3 2.134(3) .
Mn1 O3 2.134(3) 5_665
Mn1 O1 2.156(3) .
Mn1 O1 2.156(3) 5_665
Mn1 Cl1 2.5602(11) .
Mn1 Cl1 2.5602(11) 5_665
Mn2 O7 2.102(3) .
Mn2 O4 2.151(3) .
Mn2 O42 2.208(4) .
Mn2 O6 2.242(3) .
Mn2 O5 2.325(3) .
Mn2 Cl1 2.4637(13) .
Mn2 C11 2.609(4) .
Mn3 N3 2.015(4) 2
Mn3 N3 2.015(4) 4
Mn3 N3 2.015(4) .
Mn3 N3 2.015(4) 3
Mn3 O8 2.225(10) .
Mn3 O9 2.225(9) .
O1 C1 1.256(5) .
O3 C12 1.254(5) .
O4 C12 1.240(5) .
O5 C11 1.262(6) .
O6 C11 1.242(5) .
O7 C1 1.244(6) 5_665
N3 C16 1.367(7) .
N3 C18 1.370(7) 2
N4 C25 1.331(8) .
N4 C23 1.362(7) .
N4 C27 1.465(6) .
C1 O7 1.244(6) 5_665
C1 C2 1.509(6) .
C2 C3 1.390(6) .
C2 C10 1.391(6) .
C3 C4 1.395(6) .
C3 H3 0.9500 .
C4 C8 1.383(6) .
C4 C5 1.482(6) .
C5 C30 1.390(6) .
C5 C7 1.391(7) 3
C6 C30 1.383(6) 2
C6 C14 1.384(6) .
C6 H6 0.9500 .
C7 C15 1.375(6) .
C7 C5 1.391(7) 2
C7 H7 0.9500 .
C8 C9 1.399(6) .
C8 H8 0.9500 .
C9 C10 1.386(6) .
C9 C11 1.513(6) 5_666
C10 H10 0.9500 .
C11 C9 1.513(6) 5_666
C12 C14 1.504(6) .
C14 C15 1.401(6) .
C15 H15 0.9500 .
C16 C17 1.389(7) .
C16 C19 1.423(8) .
C17 C18 1.390(7) .
C17 C21 1.494(7) .
C18 N3 1.370(7) 3
C18 C20 1.422(7) .
C19 C20 1.339(8) 2
C19 H19 0.9500 .
C20 C19 1.339(8) 3
C20 H20 0.9500 .
C21 C26 1.387(8) .
C21 C22 1.406(9) .
C22 C23 1.364(8) .
C22 H22 0.9500 .
C23 H23 0.9500 .
C25 C26 1.357(8) .
C25 H25 0.9500 .
C26 H26 0.9500 .
C27 H27A 0.9800 .
C27 H27B 0.9800 .
C27 H27C 0.9800 .
C30 C6 1.383(6) 3
C30 H30 0.9500 .
O42 C42 1.363(18) .
C42 H42A 0.9800 .
C42 H42B 0.9800 .
C42 H42C 0.9800 .
O43 C43 1.448(16) .
O43 H43D 0.8400 .
C43 H43A 0.9800 .
C43 H43B 0.9800 .
C43 H43C 0.9800 .
O52 Cl3B 1.24(2) 2_655
O52 Cl3 2.086(16) 2_655
Cl3 Cl3A 0.749(17) .
Cl3 Cl3C 0.83(2) .
Cl3 Cl3B 0.89(2) .
Cl3 O52 2.086(16) 3_565
Cl3A Cl3C 0.97(3) .
Cl3A Cl3B 1.31(3) .
Cl3A O51 1.73(3) .
Cl3B O52 1.24(2) 3_565
Cl3B Cl3C 1.38(3) .
Cl3C O51 1.70(3) .
Cl3C O53 1.75(4) .
O51 O53 1.16(3) .

loop_
_geom_torsion_atom_site_label_1
_geom_torsion_atom_site_label_2
_geom_torsion_atom_site_label_3
_geom_torsion_atom_site_label_4
_geom_torsion
_geom_torsion_site_symmetry_1
_geom_torsion_site_symmetry_4
O7 Mn2 Cl1 Mn1 -37.91(12) . .
O4 Mn2 Cl1 Mn1 54.35(10) . .
O42 Mn2 Cl1 Mn1 -124.84(13) . .
O6 Mn2 Cl1 Mn1 145.01(9) . .
O5 Mn2 Cl1 Mn1 154.42(19) . .
C11 Mn2 Cl1 Mn1 148.61(11) . .
O3 Mn1 Cl1 Mn2 -46.40(9) . .
O3 Mn1 Cl1 Mn2 133.60(9) 5_665 .
O1 Mn1 Cl1 Mn2 -134.36(9) . .
O1 Mn1 Cl1 Mn2 45.64(9) 5_665 .
O3 Mn1 O1 C1 151.7(5) . .
O3 Mn1 O1 C1 -28.3(5) 5_665 .
Cl1 Mn1 O1 C1 -116.6(4) . .
Cl1 Mn1 O1 C1 63.4(4) 5_665 .
O1 Mn1 O3 C12 108.5(6) . .
O1 Mn1 O3 C12 -71.5(6) 5_665 .
Cl1 Mn1 O3 C12 21.1(6) . .
Cl1 Mn1 O3 C12 -158.9(6) 5_665 .
O7 Mn2 O4 C12 74.0(4) . .
O6 Mn2 O4 C12 -126.1(4) . .
O5 Mn2 O4 C12 176.7(4) . .
Cl1 Mn2 O4 C12 -34.1(4) . .
C11 Mn2 O4 C12 -154.5(4) . .
O7 Mn2 O5 C11 -178.4(3) . .
O4 Mn2 O5 C11 93.5(3) . .
O42 Mn2 O5 C11 -92.1(3) . .
O6 Mn2 O5 C11 0.8(2) . .
Cl1 Mn2 O5 C11 -10.4(4) . .
O7 Mn2 O6 C11 1.5(5) . .
O4 Mn2 O6 C11 -86.2(3) . .
O42 Mn2 O6 C11 84.2(3) . .
O5 Mn2 O6 C11 -0.8(3) . .
Cl1 Mn2 O6 C11 173.4(3) . .
O4 Mn2 O7 C1 -85.8(4) . 5_665
O42 Mn2 O7 C1 103.1(4) . 5_665
O6 Mn2 O7 C1 -173.8(4) . 5_665
O5 Mn2 O7 C1 -171.8(4) . 5_665
Cl1 Mn2 O7 C1 14.7(4) . 5_665
C11 Mn2 O7 C1 -172.8(4) . 5_665
O8 Mn3 N3 C16 -91.9(5) . .
O9 Mn3 N3 C16 88.1(5) . .
O8 Mn3 N3 C18 90.4(5) . 2
O9 Mn3 N3 C18 -89.6(5) . 2
Mn1 O1 C1 O7 -37.3(7) . 5_665
Mn1 O1 C1 C2 142.9(3) . .
O7 C1 C2 C3 -4.1(6) 5_665 .
O1 C1 C2 C3 175.7(4) . .
O7 C1 C2 C10 175.6(4) 5_665 .
O1 C1 C2 C10 -4.7(6) . .
C10 C2 C3 C4 1.1(7) . .
C1 C2 C3 C4 -179.3(4) . .
C2 C3 C4 C8 0.3(7) . .
C2 C3 C4 C5 -178.9(4) . .
C8 C4 C5 C30 145.6(5) . .
C3 C4 C5 C30 -35.2(7) . .
C8 C4 C5 C7 -35.7(7) . 3
C3 C4 C5 C7 143.5(5) . 3
C3 C4 C8 C9 0.2(6) . .
C5 C4 C8 C9 179.4(4) . .
C4 C8 C9 C10 -2.0(7) . .
C4 C8 C9 C11 175.4(4) . 5_666
C8 C9 C10 C2 3.4(6) . .
C11 C9 C10 C2 -174.1(4) 5_666 .
C3 C2 C10 C9 -2.9(6) . .
C1 C2 C10 C9 177.5(4) . .
Mn2 O6 C11 O5 1.4(5) . .
Mn2 O6 C11 C9 -175.3(3) . 5_666
Mn2 O5 C11 O6 -1.4(4) . .
Mn2 O5 C11 C9 175.3(4) . 5_666
O7 Mn2 C11 O6 -179.3(2) . .
O4 Mn2 C11 O6 93.5(3) . .
O42 Mn2 C11 O6 -95.2(3) . .
O5 Mn2 C11 O6 178.6(4) . .
Cl1 Mn2 C11 O6 -7.6(3) . .
O7 Mn2 C11 O5 2.1(4) . .
O4 Mn2 C11 O5 -85.2(3) . .
O42 Mn2 C11 O5 86.2(3) . .
O6 Mn2 C11 O5 -178.6(4) . .
Cl1 Mn2 C11 O5 173.8(2) . .
Mn2 O4 C12 O3 -7.6(7) . .
Mn2 O4 C12 C14 173.0(3) . .
Mn1 O3 C12 O4 16.1(9) . .
Mn1 O3 C12 C14 -164.4(4) . .
C30 C6 C14 C15 0.5(7) 2 .
C30 C6 C14 C12 177.4(4) 2 .
O4 C12 C14 C6 174.5(4) . .
O3 C12 C14 C6 -5.0(7) . .
O4 C12 C14 C15 -8.7(7) . .
O3 C12 C14 C15 171.8(4) . .
C5 C7 C15 C14 -0.3(8) 2 .
C6 C14 C15 C7 -0.4(7) . .
C12 C14 C15 C7 -177.3(4) . .
C18 N3 C16 C17 179.8(6) 2 .
Mn3 N3 C16 C17 1.7(9) . .
C18 N3 C16 C19 -1.1(7) 2 .
Mn3 N3 C16 C19 -179.2(4) . .
N3 C16 C17 C18 -0.2(11) . .
C19 C16 C17 C18 -179.2(6) . .
N3 C16 C17 C21 -174.4(6) . .
C19 C16 C17 C21 6.6(10) . .
C16 C17 C18 N3 -1.4(11) . 3
C21 C17 C18 N3 172.8(6) . 3
C16 C17 C18 C20 -178.2(6) . .
C21 C17 C18 C20 -4.0(10) . .
N3 C16 C19 C20 1.3(8) . 2
C17 C16 C19 C20 -179.6(6) . 2
N3 C18 C20 C19 0.3(8) 3 3
C17 C18 C20 C19 177.5(6) . 3
C16 C17 C21 C26 -112.6(6) . .
C18 C17 C21 C26 72.8(7) . .
C16 C17 C21 C22 68.7(7) . .
C18 C17 C21 C22 -105.9(7) . .
C26 C21 C22 C23 -1.8(9) . .
C17 C21 C22 C23 177.0(5) . .
C25 N4 C23 C22 1.5(9) . .
C27 N4 C23 C22 -179.4(5) . .
C21 C22 C23 N4 0.7(9) . .
C23 N4 C25 C26 -2.6(8) . .
C27 N4 C25 C26 178.4(5) . .
N4 C25 C26 C21 1.4(9) . .
C22 C21 C26 C25 0.8(8) . .
C17 C21 C26 C25 -178.0(5) . .
C7 C5 C30 C6 -0.8(7) 3 3
C4 C5 C30 C6 177.9(4) . 3
O7 Mn2 O42 C42 81.6(12) . .
O6 Mn2 O42 C42 -78.4(12) . .
O5 Mn2 O42 C42 -21.2(12) . .
Cl1 Mn2 O42 C42 -170.4(12) . .
C11 Mn2 O42 C42 -50.2(12) . .
Cl3B Cl3 Cl3A Cl3C -103(3) . .
O52 Cl3 Cl3A Cl3C -97.2(18) 3_565 .
Cl3C Cl3 Cl3A Cl3B 103(3) . .
O52 Cl3 Cl3A Cl3B 5.5(16) 3_565 .
Cl3C Cl3 Cl3A O51 -4(3) . .
Cl3B Cl3 Cl3A O51 -107(3) . .
O52 Cl3 Cl3A O51 -101(2) 3_565 .
Cl3A Cl3 Cl3B O52 24(7) . 3_565
Cl3C Cl3 Cl3B O52 -55(6) . 3_565
Cl3C Cl3 Cl3B Cl3A -79(2) . .
O52 Cl3 Cl3B Cl3A -24(7) 3_565 .
Cl3A Cl3 Cl3B Cl3C 79(2) . .
O52 Cl3 Cl3B Cl3C 55(6) 3_565 .
Cl3C Cl3A Cl3B Cl3 58(2) . .
O51 Cl3A Cl3B Cl3 107(3) . .
Cl3 Cl3A Cl3B O52 -169(3) . 3_565
Cl3C Cl3A Cl3B O52 -111(2) . 3_565
O51 Cl3A Cl3B O52 -62(3) . 3_565
Cl3 Cl3A Cl3B Cl3C -58(2) . .
O51 Cl3A Cl3B Cl3C 49(2) . .
Cl3B Cl3 Cl3C Cl3A 102(2) . .
O52 Cl3 Cl3C Cl3A 91.4(17) 3_565 .
Cl3A Cl3 Cl3C Cl3B -102(2) . .
O52 Cl3 Cl3C Cl3B -11.1(15) 3_565 .
Cl3A Cl3 Cl3C O51 4(3) . .
Cl3B Cl3 Cl3C O51 106(3) . .
O52 Cl3 Cl3C O51 95(2) 3_565 .
Cl3A Cl3 Cl3C O53 -33(6) . .
Cl3B Cl3 Cl3C O53 70(7) . .
O52 Cl3 Cl3C O53 59(6) 3_565 .
Cl3B Cl3A Cl3C Cl3 -42.1(17) . .
O51 Cl3A Cl3C Cl3 177(2) . .
Cl3 Cl3A Cl3C Cl3B 42.1(17) . .
O51 Cl3A Cl3C Cl3B -141.2(16) . .
Cl3 Cl3A Cl3C O51 -177(2) . .
Cl3B Cl3A Cl3C O51 141.2(16) . .
Cl3 Cl3A Cl3C O53 167(3) . .
Cl3B Cl3A Cl3C O53 125(2) . .
O51 Cl3A Cl3C O53 -16.7(17) . .
O52 Cl3B Cl3C Cl3 156(3) 3_565 .
Cl3A Cl3B Cl3C Cl3 54(2) . .
Cl3 Cl3B Cl3C Cl3A -54(2) . .
O52 Cl3B Cl3C Cl3A 102(3) 3_565 .
Cl3 Cl3B Cl3C O51 -102(3) . .
O52 Cl3B Cl3C O51 54(3) 3_565 .
Cl3A Cl3B Cl3C O51 -48(2) . .
Cl3 Cl3B Cl3C O53 -151(3) . .
O52 Cl3B Cl3C O53 5(4) 3_565 .
Cl3A Cl3B Cl3C O53 -98(3) . .
Cl3 Cl3C O51 O53 -158(3) . .
Cl3A Cl3C O51 O53 -155(3) . .
Cl3B Cl3C O51 O53 -111(3) . .
Cl3 Cl3C O51 Cl3A -3(2) . .
Cl3B Cl3C O51 Cl3A 44(2) . .
O53 Cl3C O51 Cl3A 155(3) . .
Cl3 Cl3A O51 O53 28(3) . .
Cl3C Cl3A O51 O53 24(2) . .
Cl3B Cl3A O51 O53 -25(3) . .
Cl3 Cl3A O51 Cl3C 4(2) . .
Cl3B Cl3A O51 Cl3C -49(2) . .
Cl3A O51 O53 Cl3C -13.5(13) . .
Cl3 Cl3C O53 O51 52(7) . .
Cl3A Cl3C O53 O51 26(3) . .
Cl3B Cl3C O53 O51 101(3) . .

loop_
_platon_squeeze_void_nr
_platon_squeeze_void_average_x
_platon_squeeze_void_average_y
_platon_squeeze_void_average_z
_platon_squeeze_void_volume
_platon_squeeze_void_count_electrons
_platon_squeeze_void_content
1 -0.250 0.250 0.887 1238 482 ' '
2 0.250 0.750 0.176 1238 481 ' '
3 0.104 0.181 0.059 20 5 ' '
4 0.181 0.395 0.060 20 7 ' '
5 0.250 0.250 0.875 6 1 ' '
6 0.319 0.104 0.060 20 3 ' '
7 0.395 0.319 0.059 20 6 ' '
8 0.604 0.681 0.940 20 5 ' '
9 0.681 0.895 0.940 20 7 ' '
10 0.750 0.750 0.125 6 1 ' '
11 0.819 0.605 0.940 20 3 ' '
12 0.895 0.819 0.940 20 6 ' '
